data_4513750
loop_
_publ_author_name
'Izquierdo, Javier'
'Peric\`as, Miquel A.'

_publ_section_title
;
 A Recyclable, Immobilized Analogue of Benzotetramisole for Catalytic
 Enantioselective Domino Michael Addition/Cyclization Reactions in Batch
 and Flow
;
_journal_issue 1
_journal_name_full 'ACS Catalysis'
_journal_page_first 348
_journal_paper_doi 10.1021/acscatal.5b02121
_journal_volume 6
_journal_year 2016
_chemical_absolute_configuration ad
_chemical_formula_sum 'C19 H16 N2 O S'
_chemical_formula_weight 320.10
_chemical_name_systematic
;
 ?
;
_space_group_IT_number 19
_space_group_name_Hall 'P 2ac 2ab'
_symmetry_cell_setting orthorhombic
_symmetry_space_group_name_Hall 'P 2ac 2ab'
_symmetry_space_group_name_H-M 'P 21 21 21'
_atom_sites_solution_hydrogens geom
_audit_creation_method SHELXL-2014
_cell_angle_alpha 90
_cell_angle_beta 90
_cell_angle_gamma 90
_cell_formula_units_Z 4
_cell_length_a 9.8811(5)
_cell_length_b 10.2565(5)
_cell_length_c 15.4749(7)
_cell_measurement_reflns_used 5051
_cell_measurement_temperature 100(2)
_cell_measurement_theta_max 31.26
_cell_measurement_theta_min 2.38
_cell_volume 1568.31(13)
_computing_cell_refinement 'Bruker APEX2 v2014.9-0'
_computing_data_collection 'Bruker APEX2 v2014.9-0'
_computing_data_reduction 'Bruker SAINT V7.60A'
_computing_molecular_graphics 'Bruker SHELXTL'
_computing_publication_material 'Bruker SHELXTL'
_computing_structure_refinement 'SHELXL-2014 (Sheldrick, 2014)'
_computing_structure_solution Sir2011
_diffrn_ambient_temperature 100(2)
_diffrn_detector_area_resol_mean 512
_diffrn_detector_type '4K CCD area detector APEX II'
_diffrn_measured_fraction_theta_full 0.998
_diffrn_measured_fraction_theta_max 0.926
_diffrn_measurement_device_type 'APEX DUO Kappa 4-axis goniometer'
_diffrn_measurement_method
;
 Fullsphere data collection, phi and omega scans
;
_diffrn_measurement_specimen_support 'magnetic support with MicroMount'
_diffrn_radiation_monochromator 'Quazar MX Multilayer Optics'
_diffrn_radiation_type MoK\a
_diffrn_radiation_wavelength 0.71073
_diffrn_reflns_av_R_equivalents 0.0289
_diffrn_reflns_av_unetI/netI 0.0410
_diffrn_reflns_laue_measured_fraction_full 0.998
_diffrn_reflns_laue_measured_fraction_max 0.926
_diffrn_reflns_limit_h_max 10
_diffrn_reflns_limit_h_min -14
_diffrn_reflns_limit_k_max 15
_diffrn_reflns_limit_k_min -13
_diffrn_reflns_limit_l_max 22
_diffrn_reflns_limit_l_min -11
_diffrn_reflns_number 11596
_diffrn_reflns_point_group_measured_fraction_full 0.999
_diffrn_reflns_point_group_measured_fraction_max 0.897
_diffrn_reflns_theta_full 25.242
_diffrn_reflns_theta_max 32.239
_diffrn_reflns_theta_min 2.382
_diffrn_source 'Microfocus source E025 IuS'
_diffrn_source_current 0.6
_diffrn_source_power 50
_diffrn_source_size '0.2 mm x 0.2 mm fine focus'
_diffrn_source_type 'Bruker APEX DUO'
_exptl_absorpt_coefficient_mu 0.212
_exptl_absorpt_correction_T_max 0.959
_exptl_absorpt_correction_T_min 0.849
_exptl_absorpt_correction_type multi-scan
_exptl_absorpt_process_details
; 
 SADABS Version 2008/1 Bruker-Nonius
 Blessing, Acta Cryst. (1995) A51 33-38
;
_exptl_crystal_density_diffrn 1.357
_exptl_crystal_description block
_exptl_crystal_F_000 672
_exptl_crystal_size_max 0.40
_exptl_crystal_size_mid 0.30
_exptl_crystal_size_min 0.20
_refine_diff_density_max 0.339
_refine_diff_density_min -0.315
_refine_diff_density_rms 0.072
_refine_ls_abs_structure_details
;
 Flack x determined using 1784 quotients [(I+)-(I-)]/[(I+)+(I-)]
 (Parsons, Flack and Wagner, Acta Cryst. B69 (2013) 249-259).
;
_refine_ls_abs_structure_Flack 0.00(3)
_refine_ls_extinction_method none
_refine_ls_goodness_of_fit_ref 1.020
_refine_ls_hydrogen_treatment constr
_refine_ls_matrix_type full
_refine_ls_number_parameters 208
_refine_ls_number_reflns 4996
_refine_ls_number_restraints 0
_refine_ls_restrained_S_all 1.020
_refine_ls_R_factor_all 0.0424
_refine_ls_R_factor_gt 0.0366
_refine_ls_shift/su_max 0.001
_refine_ls_shift/su_mean 0.000
_refine_ls_structure_factor_coef Fsqd
_refine_ls_weighting_details 'w=1/[\s^2^(Fo^2^)+(0.0461P)^2^+0.1734P] where P=(Fo^2^+2Fc^2^)/3'
_refine_ls_weighting_scheme calc
_refine_ls_wR_factor_gt 0.0844
_refine_ls_wR_factor_ref 0.0877
_reflns_Friedel_coverage 0.720
_reflns_friedel_fraction_full 0.999
_reflns_friedel_fraction_max 0.860
_reflns_number_gt 4520
_reflns_number_total 4996
_reflns_threshold_expression 'I > 2\s(I)'
_cod_data_source_file cs5b02121_si_002.cif
_cod_data_source_block mo_JIF90_2_0m
_cod_depositor_comments
;
The following automatic conversions were performed:

'_symmetry_cell_setting' value 'Orthorhombic' changed to
'orthorhombic' according to
/usr/data/users/saulius/crontab/automatic-downloads/rss-feeds/ACS/lib/dictionaries/cif_core.dic
dictionary named 'cif_core.dic' version 2.4.2 from 2011-04-26.

'_exptl_absorpt_correction_type' value 'Multi-scan' changed to
'multi-scan' according to
/usr/data/users/saulius/crontab/automatic-downloads/rss-feeds/ACS/lib/dictionaries/cif_core.dic
dictionary named 'cif_core.dic' version 2.4.2 from 2011-04-26.

Automatic conversion script
Id: cif_fix_values 4268 2015-11-12 08:31:59Z antanas 

 Adding full bibliography for 4513748--4513750.cif.

2020-10-03
Z value and formula fixed to values more according to usual
chemical conventions.                 miguel
;
_cod_original_formula_sum 'C12.67 H10.67 N1.33 O0.67 S0.67'
_cod_original_formula_weight 213.60
_cod_original_formula_units_Z 6
_cod_original_sg_symbol_H-M P2(1)2(1)2(1)
_cod_database_code 4513750
_shelx_space_group_comment
;
The symmetry employed for this shelxl refinement is uniquely defined
by the following loop, which should always be used as a source of
symmetry information in preference to the above space-group names.
They are only intended as comments.
;
_shelx_estimated_absorpt_t_min 0.920
_shelx_estimated_absorpt_t_max 0.959
_shelxl_version_number 2014-3

loop_
_space_group_symop_operation_xyz
'x, y, z'
'-x+1/2, -y, z+1/2'
'-x, y+1/2, -z+1/2'
'x+1/2, -y+1/2, -z'

loop_
_atom_site_label
_atom_site_type_symbol
_atom_site_fract_x
_atom_site_fract_y
_atom_site_fract_z
_atom_site_U_iso_or_equiv
_atom_site_adp_type
_atom_site_occupancy
_atom_site_site_symmetry_order
_atom_site_calc_flag
_atom_site_refinement_flags_posn
_atom_site_refinement_flags_adp
S1 S 0.99756(5) 0.81207(5) 0.83124(3) 0.02030(11) Uani 1 1 d . .
N1 N 0.86040(17) 1.03016(16) 0.88812(10) 0.0212(3) Uani 1 1 d . .
N2 N 0.77204(16) 0.82887(16) 0.91548(10) 0.0188(3) Uani 1 1 d . .
O1 O 0.51589(14) 0.91645(13) 0.84559(8) 0.0203(3) Uani 1 1 d . .
C1 C 0.3397(2) 0.6344(2) 0.79664(14) 0.0300(5) Uani 1 1 d . .
H1 H 0.3256 0.5436 0.7883 0.036 Uiso 1 1 calc R U
C2 C 0.3574(2) 0.7477(2) 0.80703(13) 0.0237(4) Uani 1 1 d . .
C3 C 0.3824(2) 0.8887(2) 0.81609(13) 0.0240(4) Uani 1 1 d . .
H3A H 0.3680 0.9316 0.7595 0.029 Uiso 1 1 calc R U
H3B H 0.3163 0.9258 0.8574 0.029 Uiso 1 1 calc R U
C4 C 0.52964(17) 0.89092(18) 0.93545(11) 0.0168(3) Uani 1 1 d . .
H4A H 0.5021 0.8001 0.9480 0.020 Uiso 1 1 calc R U
H4B H 0.4703 0.9503 0.9688 0.020 Uiso 1 1 calc R U
C5 C 0.67581(18) 0.91134(18) 0.96178(11) 0.0160(3) Uani 1 1 d . .
H5 H 0.6852 0.8961 1.0253 0.019 Uiso 1 1 calc R U
C6 C 0.73354(19) 1.05050(17) 0.93852(11) 0.0171(3) Uani 1 1 d . .
H6 H 0.6664 1.0964 0.9009 0.021 Uiso 1 1 calc R U
C7 C 0.87094(18) 0.90680(19) 0.88015(11) 0.0176(3) Uani 1 1 d . .
C8 C 0.75769(19) 1.13216(17) 1.01839(11) 0.0166(3) Uani 1 1 d . .
C9 C 0.6516(2) 1.20260(18) 1.05448(12) 0.0208(4) Uani 1 1 d . .
H9 H 0.5651 1.2013 1.0276 0.025 Uiso 1 1 calc R U
C10 C 0.6708(2) 1.2750(2) 1.12957(13) 0.0265(4) Uani 1 1 d . .
H10 H 0.5978 1.3230 1.1537 0.032 Uiso 1 1 calc R U
C11 C 0.7969(2) 1.2770(2) 1.16904(13) 0.0274(4) Uani 1 1 d . .
H11 H 0.8103 1.3256 1.2206 0.033 Uiso 1 1 calc R U
C12 C 0.9031(2) 1.2077(2) 1.13302(13) 0.0271(4) Uani 1 1 d . .
H12 H 0.9898 1.2097 1.1595 0.033 Uiso 1 1 calc R U
C13 C 0.8832(2) 1.13496(19) 1.05803(13) 0.0215(4) Uani 1 1 d . .
H13 H 0.9563 1.0870 1.0339 0.026 Uiso 1 1 calc R U
C14 C 0.90856(18) 0.66830(18) 0.85845(10) 0.0166(3) Uani 1 1 d . .
C15 C 0.94456(19) 0.54198(19) 0.83843(11) 0.0204(4) Uani 1 1 d . .
H15 H 1.0240 0.5242 0.8059 0.024 Uiso 1 1 calc R U
C16 C 0.8614(2) 0.44072(19) 0.86711(12) 0.0206(4) Uani 1 1 d . .
H16 H 0.8832 0.3530 0.8533 0.025 Uiso 1 1 calc R U
C17 C 0.7466(2) 0.46807(19) 0.91586(12) 0.0202(4) Uani 1 1 d . .
H17 H 0.6923 0.3979 0.9360 0.024 Uiso 1 1 calc R U
C18 C 0.70900(18) 0.59522(19) 0.93591(12) 0.0189(3) Uani 1 1 d . .
H18 H 0.6302 0.6125 0.9692 0.023 Uiso 1 1 calc R U
C19 C 0.79019(17) 0.69619(18) 0.90578(10) 0.0160(3) Uani 1 1 d . .

loop_
_atom_site_aniso_label
_atom_site_aniso_U_11
_atom_site_aniso_U_22
_atom_site_aniso_U_33
_atom_site_aniso_U_23
_atom_site_aniso_U_13
_atom_site_aniso_U_12
S1 0.0166(2) 0.0245(2) 0.01980(18) 0.00054(16) 0.00527(18) -0.00368(19)
N1 0.0237(8) 0.0209(8) 0.0190(6) 0.0000(6) 0.0050(6) -0.0061(6)
N2 0.0133(7) 0.0162(7) 0.0269(7) 0.0018(6) 0.0035(6) -0.0002(6)
O1 0.0173(6) 0.0255(7) 0.0180(5) 0.0015(5) -0.0028(5) -0.0035(5)
C1 0.0285(11) 0.0281(11) 0.0335(10) -0.0037(9) -0.0018(9) -0.0019(9)
C2 0.0182(9) 0.0275(10) 0.0254(9) -0.0042(8) -0.0036(7) 0.0012(8)
C3 0.0204(9) 0.0229(10) 0.0286(9) -0.0017(8) -0.0086(7) 0.0022(7)
C4 0.0155(9) 0.0184(8) 0.0165(7) -0.0010(6) 0.0014(6) -0.0011(6)
C5 0.0157(8) 0.0161(8) 0.0163(7) 0.0006(6) 0.0003(6) -0.0015(6)
C6 0.0174(8) 0.0166(8) 0.0173(7) 0.0022(6) -0.0014(6) -0.0019(6)
C7 0.0145(8) 0.0228(9) 0.0156(7) 0.0032(7) 0.0010(6) -0.0039(7)
C8 0.0179(9) 0.0139(8) 0.0180(7) 0.0035(6) -0.0001(6) -0.0032(6)
C9 0.0191(9) 0.0199(9) 0.0232(8) 0.0050(7) 0.0017(7) 0.0009(7)
C10 0.0324(11) 0.0213(9) 0.0257(9) 0.0013(7) 0.0104(8) 0.0019(8)
C11 0.0413(12) 0.0206(9) 0.0203(8) -0.0027(7) 0.0049(8) -0.0084(8)
C12 0.0258(10) 0.0299(11) 0.0256(9) -0.0025(8) -0.0056(8) -0.0077(8)
C13 0.0177(9) 0.0213(9) 0.0256(8) -0.0031(7) -0.0016(7) -0.0009(7)
C14 0.0149(8) 0.0202(9) 0.0148(7) 0.0025(6) 0.0005(6) -0.0014(7)
C15 0.0185(8) 0.0254(10) 0.0173(7) -0.0033(7) 0.0009(7) 0.0008(7)
C16 0.0200(9) 0.0204(9) 0.0214(8) -0.0022(7) -0.0024(7) 0.0028(7)
C17 0.0181(9) 0.0183(9) 0.0241(8) 0.0016(7) -0.0013(7) -0.0025(7)
C18 0.0139(8) 0.0201(9) 0.0226(8) 0.0026(7) 0.0029(7) -0.0002(7)
C19 0.0134(8) 0.0179(8) 0.0167(7) 0.0024(6) -0.0011(6) 0.0006(7)

loop_
_atom_type_symbol
_atom_type_description
_atom_type_scat_dispersion_real
_atom_type_scat_dispersion_imag
_atom_type_scat_source
C C 0.0033 0.0016 'International Tables Vol C Tables 4.2.6.8 and 6.1.1.4'
H H 0.0000 0.0000 'International Tables Vol C Tables 4.2.6.8 and 6.1.1.4'
N N 0.0061 0.0033 'International Tables Vol C Tables 4.2.6.8 and 6.1.1.4'
O O 0.0106 0.0060 'International Tables Vol C Tables 4.2.6.8 and 6.1.1.4'
S S 0.1246 0.1234 'International Tables Vol C Tables 4.2.6.8 and 6.1.1.4'

loop_
_geom_angle_atom_site_label_1
_geom_angle_atom_site_label_2
_geom_angle_atom_site_label_3
_geom_angle
C7 S1 C14 90.26(9)
C7 N1 C6 104.95(15)
C7 N2 C19 115.92(15)
C7 N2 C5 108.72(15)
C19 N2 C5 135.13(15)
C4 O1 C3 111.42(14)
C1 C2 C3 177.4(2)
O1 C3 C2 112.44(16)
O1 C4 C5 109.19(14)
N2 C5 C4 114.11(15)
N2 C5 C6 100.17(14)
C4 C5 C6 114.08(15)
N1 C6 C8 111.87(15)
N1 C6 C5 107.25(14)
C8 C6 C5 111.80(14)
N1 C7 N2 118.67(17)
N1 C7 S1 130.46(14)
N2 C7 S1 110.86(14)
C13 C8 C9 119.15(17)
C13 C8 C6 121.00(17)
C9 C8 C6 119.82(17)
C8 C9 C10 120.64(19)
C11 C10 C9 119.85(19)
C12 C11 C10 119.73(19)
C11 C12 C13 120.2(2)
C8 C13 C12 120.43(19)
C15 C14 C19 121.44(17)
C15 C14 S1 127.01(14)
C19 C14 S1 111.55(14)
C14 C15 C16 118.38(17)
C17 C16 C15 120.15(18)
C16 C17 C18 121.86(18)
C19 C18 C17 117.99(17)
N2 C19 C18 128.51(17)
N2 C19 C14 111.37(16)
C18 C19 C14 120.13(17)

loop_
_geom_bond_atom_site_label_1
_geom_bond_atom_site_label_2
_geom_bond_distance
S1 C7 1.7556(19)
S1 C14 1.7678(19)
N1 C7 1.275(3)
N1 C6 1.491(2)
N2 C7 1.376(2)
N2 C19 1.381(2)
N2 C5 1.460(2)
O1 C4 1.422(2)
O1 C3 1.424(2)
C1 C2 1.187(3)
C2 C3 1.474(3)
C4 C5 1.515(2)
C5 C6 1.579(3)
C6 C8 1.512(2)
C8 C13 1.384(3)
C8 C9 1.390(3)
C9 C10 1.392(3)
C10 C11 1.388(3)
C11 C12 1.385(3)
C12 C13 1.393(3)
C14 C15 1.379(3)
C14 C19 1.409(2)
C15 C16 1.397(3)
C16 C17 1.391(3)
C17 C18 1.391(3)
C18 C19 1.390(3)

loop_
_geom_torsion_atom_site_label_1
_geom_torsion_atom_site_label_2
_geom_torsion_atom_site_label_3
_geom_torsion_atom_site_label_4
_geom_torsion
C4 O1 C3 C2 -75.8(2)
C3 O1 C4 C5 175.42(15)
C7 N2 C5 C4 126.93(16)
C19 N2 C5 C4 -59.0(3)
C7 N2 C5 C6 4.62(18)
C19 N2 C5 C6 178.65(19)
O1 C4 C5 N2 -58.9(2)
O1 C4 C5 C6 55.43(19)
C7 N1 C6 C8 125.41(16)
C7 N1 C6 C5 2.48(19)
N2 C5 C6 N1 -4.31(17)
C4 C5 C6 N1 -126.64(16)
N2 C5 C6 C8 -127.28(16)
C4 C5 C6 C8 110.39(17)
C6 N1 C7 N2 0.6(2)
C6 N1 C7 S1 -177.90(14)
C19 N2 C7 N1 -179.10(16)
C5 N2 C7 N1 -3.8(2)
C19 N2 C7 S1 -0.3(2)
C5 N2 C7 S1 175.05(11)
C14 S1 C7 N1 -179.97(19)
C14 S1 C7 N2 1.39(14)
N1 C6 C8 C13 -26.7(2)
C5 C6 C8 C13 93.6(2)
N1 C6 C8 C9 155.31(16)
C5 C6 C8 C9 -84.4(2)
C13 C8 C9 C10 -0.1(3)
C6 C8 C9 C10 177.94(17)
C8 C9 C10 C11 -0.1(3)
C9 C10 C11 C12 0.5(3)
C10 C11 C12 C13 -0.8(3)
C9 C8 C13 C12 -0.1(3)
C6 C8 C13 C12 -178.15(17)
C11 C12 C13 C8 0.6(3)
C7 S1 C14 C15 178.09(17)
C7 S1 C14 C19 -2.17(13)
C19 C14 C15 C16 -0.7(3)
S1 C14 C15 C16 179.00(14)
C14 C15 C16 C17 -1.1(3)
C15 C16 C17 C18 1.5(3)
C16 C17 C18 C19 -0.1(3)
C7 N2 C19 C18 178.64(17)
C5 N2 C19 C18 4.9(3)
C7 N2 C19 C14 -1.4(2)
C5 N2 C19 C14 -175.11(18)
C17 C18 C19 N2 178.30(17)
C17 C18 C19 C14 -1.7(3)
C15 C14 C19 N2 -177.84(16)
S1 C14 C19 N2 2.40(18)
C15 C14 C19 C18 2.1(3)
S1 C14 C19 C18 -177.62(14)
